data_4321671
loop_
_publ_author_name
'Hitoshi Miyasaka'
'Cristian S. Campos-Fern\'andez'
'Jos\'e Ram\'on Gal\'an-Mascar\'os'
'Kim R. Dunbar'

_publ_section_title
;
 One-Dimensional Assemblies of Dirhodium Units Bridged by
 N,N'-Dicyanoquinonediimine Ligands
;
_journal_name_full 'Inorganic Chemistry'
_journal_page_first 5870
_journal_page_last 5873
_journal_paper_doi 10.1021/ic0007097
_journal_volume 39
_journal_year 2000
_chemical_formula_sum 'C24 H14 F12 N4 O8 Rh2'
_chemical_formula_weight 920.21
_chemical_name_systematic
;
 ?
;
_space_group_IT_number 2
_symmetry_cell_setting triclinic
_symmetry_space_group_name_Hall '-P 1'
_symmetry_space_group_name_H-M 'P -1'
_atom_sites_solution_hydrogens geom
_atom_sites_solution_primary direct
_atom_sites_solution_secondary difmap
_audit_creation_method SHELXL-97
_cell_angle_alpha 67.555(5)
_cell_angle_beta 88.810(5)
_cell_angle_gamma 63.899(5)
_cell_formula_units_Z 1
_cell_length_a 8.570(5)
_cell_length_b 9.135(5)
_cell_length_c 11.871(5)
_cell_measurement_temperature 100(2)
_cell_volume 759.1(7)
_computing_structure_refinement 'SHELXL-97 (Sheldrick, 1997)'
_computing_structure_solution 'SHELXS-97 (Sheldrick, 1990)'
_diffrn_ambient_temperature 100(2)
_diffrn_measured_fraction_theta_full 0.956
_diffrn_measured_fraction_theta_max 0.956
_diffrn_radiation_monochromator graphite
_diffrn_radiation_source 'fine-focus sealed tube'
_diffrn_radiation_type MoK\a
_diffrn_radiation_wavelength 0.71069
_diffrn_reflns_av_R_equivalents 0.0760
_diffrn_reflns_av_sigmaI/netI 0.1349
_diffrn_reflns_limit_h_max 11
_diffrn_reflns_limit_h_min -11
_diffrn_reflns_limit_k_max 11
_diffrn_reflns_limit_k_min -12
_diffrn_reflns_limit_l_max 15
_diffrn_reflns_limit_l_min -15
_diffrn_reflns_number 9118
_diffrn_reflns_theta_full 28.33
_diffrn_reflns_theta_max 28.33
_diffrn_reflns_theta_min 1.89
_exptl_absorpt_coefficient_mu 1.215
_exptl_crystal_density_diffrn 2.013
_exptl_crystal_density_method 'not measured'
_exptl_crystal_F_000 448
_refine_diff_density_max 1.774
_refine_diff_density_min -1.600
_refine_diff_density_rms 0.293
_refine_ls_extinction_coef 0.031(3)
_refine_ls_extinction_expression Fc^*^=kFc[1+0.001xFc^2^\l^3^/sin(2\q)]^-1/4^
_refine_ls_extinction_method SHELXL
_refine_ls_goodness_of_fit_ref 0.991
_refine_ls_hydrogen_treatment mixed
_refine_ls_matrix_type full
_refine_ls_number_parameters 227
_refine_ls_number_reflns 3622
_refine_ls_number_restraints 0
_refine_ls_restrained_S_all 0.991
_refine_ls_R_factor_all 0.1161
_refine_ls_R_factor_gt 0.0558
_refine_ls_shift/su_max 7.297
_refine_ls_shift/su_mean 0.518
_refine_ls_structure_factor_coef Fsqd
_refine_ls_weighting_details 'calc w=1/[\s^2^(Fo^2^)+(0.0823P)^2^+0.0000P] where P=(Fo^2^+2Fc^2^)/3'
_refine_ls_weighting_scheme calc
_refine_ls_wR_factor_gt 0.1312
_refine_ls_wR_factor_ref 0.1646
_reflns_number_gt 2117
_reflns_number_total 3622
_reflns_threshold_expression >2sigma(I)
_cod_data_source_file ic0007097_1.cif
_cod_data_source_block '[Rh2(CF3CO2)4(DMDCNQI)]'
_cod_database_code 4321671

loop_
_symmetry_equiv_pos_as_xyz
'x, y, z'
'-x, -y, -z'

loop_
_atom_site_label
_atom_site_type_symbol
_atom_site_fract_x
_atom_site_fract_y
_atom_site_fract_z
_atom_site_U_iso_or_equiv
_atom_site_adp_type
_atom_site_occupancy
_atom_site_symmetry_multiplicity
_atom_site_calc_flag
_atom_site_refinement_flags
_atom_site_disorder_assembly
_atom_site_disorder_group
Rh1 Rh 0.48254(8) 0.48683(9) -0.09571(5) 0.0215(2) Uani 1 1 d . . .
O1 O 0.2168(7) 0.6022(7) -0.0990(5) 0.0274(12) Uani 1 1 d . . .
O2 O 0.2493(7) 0.6262(7) 0.0804(5) 0.0281(12) Uani 1 1 d . . .
O3 O 0.5042(7) 0.2404(7) 0.0081(5) 0.0305(13) Uani 1 1 d . . .
O4 O 0.5369(7) 0.2655(7) 0.1868(4) 0.0249(12) Uani 1 1 d . . .
N1 N 0.4463(9) 0.4640(9) -0.2692(6) 0.0287(17) Uani 1 1 d . . .
N2 N 0.3388(8) 0.4268(9) -0.4446(5) 0.0249(14) Uani 1 1 d . . .
F1 F -0.1201(7) 0.7078(8) -0.0938(5) 0.0534(15) Uani 1 1 d . . .
F2 F -0.0944(8) 0.9162(8) -0.0687(7) 0.075(2) Uani 1 1 d . . .
F3 F -0.0837(7) 0.6927(9) 0.0869(5) 0.0672(18) Uani 1 1 d . . .
F4 F 0.4840(8) -0.0135(7) 0.2999(5) 0.0580(16) Uani 1 1 d . . .
F5 F 0.4823(9) -0.0561(8) 0.1387(6) 0.071(2) Uani 1 1 d . . .
F6 F 0.7243(8) -0.1152(8) 0.2339(6) 0.0697(19) Uani 1 1 d . . .
C1 C 0.1645(10) 0.6449(10) -0.0126(7) 0.0268(18) Uani 1 1 d . . .
C2 C -0.0360(11) 0.7402(13) -0.0209(8) 0.037(2) Uani 1 1 d . . .
C3 C 0.5273(10) 0.1868(11) 0.1224(7) 0.0272(17) Uani 1 1 d . . .
C4 C 0.5526(11) -0.0005(11) 0.1964(7) 0.0318(19) Uani 1 1 d . . .
C5 C 0.3865(10) 0.4534(10) -0.3504(7) 0.0222(16) Uani 1 1 d . . .
C6 C 0.1735(9) 0.4656(10) -0.4700(6) 0.0195(15) Uani 1 1 d . . .
C7 C 0.1297(10) 0.4181(10) -0.5650(6) 0.0224(17) Uani 1 1 d . . .
C8 C 0.0360(10) 0.5491(10) -0.4080(6) 0.0240(17) Uani 1 1 d . . .
H8 H 0.0642 0.5803 -0.3483 0.050 Uiso 1 1 calc . . .
C9 C 0.2743(11) 0.3265(12) -0.6243(8) 0.035(2) Uani 1 1 d . . .
H91 H 0.3831 0.3145 -0.5920 0.050 Uiso 1 1 calc . . .
H92 H 0.2461 0.3963 -0.7123 0.050 Uiso 1 1 calc . . .
H93 H 0.2866 0.2099 -0.6067 0.050 Uiso 1 1 calc . . .
C10 C 0.9551(17) 0.0111(16) 0.3856(10) 0.068(4) Uani 1 1 d . . .
H10 H 0.9264 0.0181 0.3079 0.050 Uiso 1 1 calc . . .
C11 C 0.8270(14) 0.0700(15) 0.4489(11) 0.061(3) Uani 1 1 d . . .
H11 H 0.7094 0.1173 0.4151 0.050 Uiso 1 1 calc . . .
C12 C 0.8694(14) 0.0604(15) 0.5627(10) 0.057(3) Uani 1 1 d . . .
H12 H 0.7804 0.1018 0.6059 0.050 Uiso 1 1 calc . . .

loop_
_atom_site_aniso_label
_atom_site_aniso_U_11
_atom_site_aniso_U_22
_atom_site_aniso_U_33
_atom_site_aniso_U_23
_atom_site_aniso_U_13
_atom_site_aniso_U_12
Rh1 0.0248(4) 0.0327(4) 0.0131(3) -0.0106(2) -0.0002(2) -0.0173(3)
O1 0.031(3) 0.038(3) 0.016(3) -0.012(3) 0.003(2) -0.018(3)
O2 0.029(3) 0.037(3) 0.019(3) -0.016(2) 0.001(2) -0.014(3)
O3 0.037(3) 0.038(3) 0.022(3) -0.015(3) 0.003(2) -0.021(3)
O4 0.027(3) 0.028(3) 0.022(3) -0.010(2) 0.002(2) -0.015(2)
N1 0.031(4) 0.032(4) 0.029(4) -0.015(4) 0.005(3) -0.018(4)
N2 0.031(4) 0.037(4) 0.017(3) -0.015(3) 0.005(3) -0.020(3)
F1 0.034(3) 0.080(4) 0.054(3) -0.039(3) 0.005(3) -0.024(3)
F2 0.045(4) 0.049(4) 0.121(6) -0.033(4) -0.002(4) -0.014(3)
F3 0.046(4) 0.119(6) 0.048(4) -0.047(4) 0.017(3) -0.038(4)
F4 0.085(5) 0.047(4) 0.053(4) -0.024(3) 0.035(3) -0.038(4)
F5 0.119(6) 0.055(4) 0.055(4) -0.019(3) -0.009(4) -0.055(4)
F6 0.047(4) 0.041(4) 0.091(5) -0.009(3) 0.012(3) -0.011(3)
C1 0.026(4) 0.029(4) 0.029(4) -0.009(4) 0.003(3) -0.018(4)
C2 0.033(5) 0.052(6) 0.038(5) -0.024(4) 0.009(4) -0.025(5)
C3 0.024(4) 0.036(5) 0.024(4) -0.012(4) 0.006(3) -0.017(4)
C4 0.037(5) 0.034(5) 0.027(4) -0.015(4) 0.007(4) -0.017(4)
C5 0.024(4) 0.030(4) 0.016(4) -0.008(3) 0.000(3) -0.018(4)
C6 0.023(4) 0.030(4) 0.011(3) -0.008(3) 0.001(3) -0.017(3)
C7 0.033(4) 0.028(4) 0.010(4) -0.009(3) -0.002(3) -0.017(4)
C8 0.028(4) 0.037(5) 0.018(4) -0.014(3) 0.004(3) -0.022(4)
C9 0.042(5) 0.055(6) 0.025(5) -0.026(4) 0.007(4) -0.028(5)
C10 0.074(9) 0.076(9) 0.048(7) -0.002(6) -0.013(6) -0.048(8)
C11 0.038(6) 0.058(7) 0.060(8) 0.006(6) -0.021(5) -0.024(5)
C12 0.053(7) 0.067(8) 0.058(7) -0.018(6) 0.021(5) -0.040(6)

loop_
_atom_type_symbol
_atom_type_description
_atom_type_scat_dispersion_real
_atom_type_scat_dispersion_imag
_atom_type_scat_source
C C 0.0033 0.0016 'International Tables Vol C Tables 4.2.6.8 and 6.1.1.4'
H H 0.0000 0.0000 'International Tables Vol C Tables 4.2.6.8 and 6.1.1.4'
N N 0.0061 0.0033 'International Tables Vol C Tables 4.2.6.8 and 6.1.1.4'
O O 0.0106 0.0060 'International Tables Vol C Tables 4.2.6.8 and 6.1.1.4'
F F 0.0171 0.0103 'International Tables Vol C Tables 4.2.6.8 and 6.1.1.4'
Rh Rh -1.1178 0.9187 'International Tables Vol C Tables 4.2.6.8 and 6.1.1.4'

loop_
_geom_angle_atom_site_label_1
_geom_angle_atom_site_label_2
_geom_angle_atom_site_label_3
_geom_angle
_geom_angle_site_symmetry_1
_geom_angle_site_symmetry_3
_geom_angle_publ_flag
O4 Rh1 O3 175.6(2) 2_665 . ?
O4 Rh1 O1 89.4(2) 2_665 . ?
O3 Rh1 O1 90.4(2) . . ?
O4 Rh1 O2 90.3(2) 2_665 2_665 ?
O3 Rh1 O2 89.6(2) . 2_665 ?
O1 Rh1 O2 175.66(19) . 2_665 ?
O4 Rh1 N1 92.1(2) 2_665 . ?
O3 Rh1 N1 92.3(2) . . ?
O1 Rh1 N1 91.2(2) . . ?
O2 Rh1 N1 93.1(2) 2_665 . ?
O4 Rh1 Rh1 88.06(14) 2_665 2_665 ?
O3 Rh1 Rh1 87.50(15) . 2_665 ?
O1 Rh1 Rh1 87.87(14) . 2_665 ?
O2 Rh1 Rh1 87.79(14) 2_665 2_665 ?
N1 Rh1 Rh1 179.05(19) . 2_665 ?
C1 O1 Rh1 117.1(5) . . ?
C1 O2 Rh1 116.9(5) . 2_665 ?
C3 O3 Rh1 118.1(5) . . ?
C3 O4 Rh1 117.4(5) . 2_665 ?
C5 N1 Rh1 161.9(6) . . ?
C6 N2 C5 118.3(6) . . ?
O1 C1 O2 130.3(7) . . ?
O1 C1 C2 116.0(7) . . ?
O2 C1 C2 113.7(7) . . ?
F3 C2 F1 106.9(7) . . ?
F3 C2 F2 108.2(8) . . ?
F1 C2 F2 107.1(7) . . ?
F3 C2 C1 112.6(7) . . ?
F1 C2 C1 112.3(7) . . ?
F2 C2 C1 109.6(7) . . ?
O3 C3 O4 129.0(7) . . ?
O3 C3 C4 116.5(7) . . ?
O4 C3 C4 114.5(6) . . ?
F5 C4 F6 108.8(7) . . ?
F5 C4 F4 106.2(7) . . ?
F6 C4 F4 105.6(7) . . ?
F5 C4 C3 114.6(7) . . ?
F6 C4 C3 109.8(7) . . ?
F4 C4 C3 111.5(7) . . ?
N1 C5 N2 172.6(9) . . ?
N2 C6 C8 123.7(6) . . ?
N2 C6 C7 116.8(6) . . ?
C8 C6 C7 119.5(6) . . ?
C8 C7 C6 119.0(7) 2_564 . ?
C8 C7 C9 122.3(7) 2_564 . ?
C6 C7 C9 118.6(6) . . ?
C7 C8 C6 121.5(6) 2_564 . ?
C11 C10 C12 119.4(11) . 2_756 ?
C10 C11 C12 120.2(9) . . ?
C11 C12 C10 120.3(11) . 2_756 ?

loop_
_geom_bond_atom_site_label_1
_geom_bond_atom_site_label_2
_geom_bond_distance
_geom_bond_site_symmetry_2
_geom_bond_publ_flag
Rh1 O4 2.031(5) 2_665 ?
Rh1 O3 2.036(6) . ?
Rh1 O1 2.039(5) . ?
Rh1 O2 2.041(5) 2_665 ?
Rh1 N1 2.189(7) . ?
Rh1 Rh1 2.4125(14) 2_665 ?
O1 C1 1.241(9) . ?
O2 C1 1.247(9) . ?
O2 Rh1 2.041(5) 2_665 ?
O3 C3 1.240(9) . ?
O4 C3 1.258(9) . ?
O4 Rh1 2.031(5) 2_665 ?
N1 C5 1.157(9) . ?
N2 C6 1.310(9) . ?
N2 C5 1.337(9) . ?
F1 C2 1.328(9) . ?
F2 C2 1.329(10) . ?
F3 C2 1.305(10) . ?
F4 C4 1.338(9) . ?
F5 C4 1.282(9) . ?
F6 C4 1.333(10) . ?
C1 C2 1.531(11) . ?
C3 C4 1.509(11) . ?
C6 C8 1.453(10) . ?
C6 C7 1.462(9) . ?
C7 C8 1.334(10) 2_564 ?
C7 C9 1.494(11) . ?
C8 C7 1.334(10) 2_564 ?
C10 C11 1.347(16) . ?
C10 C12 1.391(14) 2_756 ?
C11 C12 1.366(16) . ?
C12 C10 1.391(14) 2_756 ?
